data_7250674
loop_
_publ_author_name
'Swathi Krishna, P. E.'
'Baiju, Hanock'
'Hariharan, Mahesh'

_publ_section_title
;
 Thermally Activated Delayed Fluorescence in Aminoacene-linked
 Phenanthroline
;
_journal_name_full 'Physical Chemistry Chemical Physics'
_journal_paper_doi 10.1039/D5CP01709B
_journal_year 2025
_chemical_formula_moiety 'C24 H18 N4'
_chemical_formula_sum 'C24 H18 N4'
_chemical_formula_weight 362.42
_space_group_crystal_system monoclinic
_space_group_IT_number 14
_space_group_name_Hall '-P 2yn'
_space_group_name_H-M_alt 'P 1 21/n 1'
_atom_sites_solution_hydrogens geom
_audit_creation_method SHELXL-2018/3
_audit_update_record
;
2024-12-20 deposited with the CCDC.	2025-07-10 downloaded from the CCDC.
;
_cell_angle_alpha 90
_cell_angle_beta 101.832(6)
_cell_angle_gamma 90
_cell_formula_units_Z 8
_cell_length_a 15.667(3)
_cell_length_b 10.207(2)
_cell_length_c 23.640(5)
_cell_measurement_reflns_used 1296
_cell_measurement_temperature 296(2)
_cell_measurement_theta_max 16.24
_cell_measurement_theta_min 2.46
_cell_volume 3700.0(13)
_computing_cell_refinement 'APEX3/SAINT (Bruker, 2016)'
_computing_data_collection 'APEX3 (Bruker, 2016)'
_computing_data_reduction 'SAINT/XPREP (Bruker, 2016)'
_computing_molecular_graphics 'ORTEP3- 2014.1(Farrugia, 1997) '
_computing_publication_material 'SHELXL-2018/3 (Sheldrick, 2018)'
_computing_structure_refinement 'SHELXL-2018/3 (Sheldrick, 2018)'
_computing_structure_solution 'SHELXT 2018/2 (Sheldrick, 2018)'
_diffrn_ambient_temperature 296(2)
_diffrn_detector_area_resol_mean 0
_diffrn_measured_fraction_theta_full 0.999
_diffrn_measured_fraction_theta_max 0.999
_diffrn_measurement_device_type 'Bruker KAPPA APEX-II CCD'
_diffrn_measurement_method '\f and \w scans'
_diffrn_radiation_type MoK\a
_diffrn_radiation_wavelength 0.71073
_diffrn_reflns_av_R_equivalents 0.1429
_diffrn_reflns_av_unetI/netI 0.1479
_diffrn_reflns_Laue_measured_fraction_full 0.999
_diffrn_reflns_Laue_measured_fraction_max 0.999
_diffrn_reflns_limit_h_max 18
_diffrn_reflns_limit_h_min -18
_diffrn_reflns_limit_k_max 12
_diffrn_reflns_limit_k_min -12
_diffrn_reflns_limit_l_max 28
_diffrn_reflns_limit_l_min -27
_diffrn_reflns_number 42901
_diffrn_reflns_point_group_measured_fraction_full 0.999
_diffrn_reflns_point_group_measured_fraction_max 0.999
_diffrn_reflns_theta_full 24.997
_diffrn_reflns_theta_max 24.997
_diffrn_reflns_theta_min 2.181
_diffrn_source 'sealed tube'
_exptl_absorpt_coefficient_mu 0.079
_exptl_absorpt_correction_T_max 0.996
_exptl_absorpt_correction_T_min 0.995
_exptl_absorpt_correction_type multi-scan
_exptl_absorpt_process_details 'SADABS (Bruker, 2016)'
_exptl_crystal_colour bronze
_exptl_crystal_density_diffrn 1.301
_exptl_crystal_density_meas 1.301
_exptl_crystal_density_method none
_exptl_crystal_description block
_exptl_crystal_F_000 1520
_exptl_crystal_size_max 0.069
_exptl_crystal_size_mid 0.058
_exptl_crystal_size_min 0.045
_refine_diff_density_max 0.182
_refine_diff_density_min -0.188
_refine_diff_density_rms 0.042
_refine_ls_extinction_coef 0.0025(5)
_refine_ls_extinction_expression Fc^*^=kFc[1+0.001xFc^2^\l^3^/sin(2\q)]^-1/4^
_refine_ls_extinction_method 'SHELXL-2018/3 (Sheldrick 2018)'
_refine_ls_goodness_of_fit_ref 0.994
_refine_ls_hydrogen_treatment constr
_refine_ls_matrix_type full
_refine_ls_number_parameters 506
_refine_ls_number_reflns 6510
_refine_ls_number_restraints 0
_refine_ls_restrained_S_all 0.994
_refine_ls_R_factor_all 0.2276
_refine_ls_R_factor_gt 0.0720
_refine_ls_shift/su_max 0.000
_refine_ls_shift/su_mean 0.000
_refine_ls_structure_factor_coef Fsqd
_refine_ls_weighting_details 'w=1/[\s^2^(Fo^2^)+(0.0699P)^2^] where P=(Fo^2^+2Fc^2^)/3'
_refine_ls_weighting_scheme calc
_refine_ls_wR_factor_gt 0.1493
_refine_ls_wR_factor_ref 0.2187
_reflns_Friedel_coverage 0.000
_reflns_number_gt 2322
_reflns_number_total 4510
_reflns_threshold_expression 'I > 2\s(I)'
_cod_data_source_file d5cp01709b2.cif
_cod_data_source_block shelx
_cod_original_cell_volume 3700.1(13)
_cod_original_sg_symbol_H-M 'P 21/n'
_cod_database_code 7250674
_shelx_shelxl_version_number 2018/3
_shelx_space_group_comment
;
The symmetry employed for this shelxl refinement is uniquely defined
by the following loop, which should always be used as a source of
symmetry information in preference to the above space-group names.
They are only intended as comments.
;
_shelx_estimated_absorpt_t_min 0.995
_shelx_estimated_absorpt_t_max 0.996

loop_
_space_group_symop_operation_xyz
'x, y, z'
'-x+1/2, y+1/2, -z+1/2'
'-x, -y, -z'
'x-1/2, -y-1/2, z-1/2'

loop_
_atom_site_label
_atom_site_type_symbol
_atom_site_fract_x
_atom_site_fract_y
_atom_site_fract_z
_atom_site_U_iso_or_equiv
_atom_site_adp_type
_atom_site_occupancy
_atom_site_site_symmetry_order
_atom_site_calc_flag
_atom_site_refinement_flags_posn
_atom_site_refinement_flags_adp
_atom_site_refinement_flags_occupancy
_atom_site_disorder_assembly
_atom_site_disorder_group
C1 C -0.0307(3) 0.2296(5) 0.7262(2) 0.0678(14) Uani 1 1 d . . . . .
C2 C -0.0950(3) 0.2081(5) 0.6759(3) 0.0881(17) Uani 1 1 d . . . . .
H2 H -0.146071 0.163474 0.677756 0.106 Uiso 1 1 calc R U . . .
C3 C -0.0810(4) 0.2531(5) 0.6253(3) 0.0904(18) Uani 1 1 d . . . . .
H3 H -0.123145 0.240870 0.591785 0.108 Uiso 1 1 calc R U . . .
C4 C -0.0036(3) 0.3183(5) 0.6228(2) 0.0688(13) Uani 1 1 d . . . . .
C5 C 0.0585(3) 0.3339(4) 0.6751(2) 0.0585(12) Uani 1 1 d . . . . .
C6 C 0.1405(3) 0.3993(4) 0.6740(2) 0.0568(12) Uani 1 1 d . . . . .
C7 C 0.1564(4) 0.4400(5) 0.6210(2) 0.0711(14) Uani 1 1 d . . . . .
C8 C 0.0932(4) 0.4200(5) 0.5689(2) 0.0871(17) Uani 1 1 d . . . . .
H8 H 0.105231 0.446359 0.533692 0.104 Uiso 1 1 calc R U . . .
C9 C 0.0162(4) 0.3631(5) 0.5707(2) 0.0947(18) Uani 1 1 d . . . . .
H9 H -0.025009 0.353144 0.536506 0.114 Uiso 1 1 calc R U . . .
C10 C 0.2361(4) 0.5020(5) 0.6217(2) 0.0838(16) Uani 1 1 d . . . . .
H10 H 0.249483 0.529828 0.587095 0.101 Uiso 1 1 calc R U . . .
C11 C 0.2941(3) 0.5223(4) 0.6716(3) 0.0769(14) Uani 1 1 d . . . . .
H11 H 0.346925 0.564187 0.672046 0.092 Uiso 1 1 calc R U . . .
C12 C 0.2715(3) 0.4776(4) 0.7235(2) 0.0623(12) Uani 1 1 d . . . . .
C13 C 0.3327(3) 0.4600(4) 0.8310(2) 0.0593(12) Uani 1 1 d . . . . .
C14 C 0.2767(3) 0.3697(4) 0.8470(2) 0.0666(13) Uani 1 1 d . . . . .
H14 H 0.234550 0.329026 0.819164 0.080 Uiso 1 1 calc R U . . .
C15 C 0.2838(3) 0.3401(5) 0.9047(3) 0.0855(16) Uani 1 1 d . . . . .
H15 H 0.245852 0.279251 0.915403 0.103 Uiso 1 1 calc R U . . .
C16 C 0.3465(4) 0.3993(6) 0.9473(2) 0.0943(18) Uani 1 1 d . . . . .
H16 H 0.350602 0.380214 0.986258 0.113 Uiso 1 1 calc R U . . .
C17 C 0.4022(4) 0.4872(6) 0.9294(3) 0.099(2) Uani 1 1 d . . . . .
H17 H 0.445516 0.526533 0.956950 0.119 Uiso 1 1 calc R U . . .
C18 C 0.3959(3) 0.5183(5) 0.8730(3) 0.0839(16) Uani 1 1 d . . . . .
H18 H 0.434169 0.578837 0.862437 0.101 Uiso 1 1 calc R U . . .
C20 C -0.0184(3) 0.2262(5) 0.8340(3) 0.0754(15) Uani 1 1 d . . . . .
C21 C -0.0542(4) 0.1674(6) 0.8768(3) 0.110(2) Uani 1 1 d . . . . .
H21 H -0.092262 0.097024 0.867882 0.132 Uiso 1 1 calc R U . . .
C22 C -0.0331(5) 0.2135(8) 0.9320(4) 0.131(3) Uani 1 1 d . . . . .
H22 H -0.057358 0.172825 0.960156 0.158 Uiso 1 1 calc R U . . .
C23 C 0.0223(4) 0.3171(7) 0.9478(3) 0.115(2) Uani 1 1 d . . . . .
H23 H 0.034888 0.348644 0.985543 0.138 Uiso 1 1 calc R U . . .
C24 C 0.0580(3) 0.3711(5) 0.9055(3) 0.0929(17) Uani 1 1 d . . . . .
H24 H 0.096588 0.440703 0.914946 0.111 Uiso 1 1 calc R U . . .
C25 C 0.0396(3) 0.3277(5) 0.8492(2) 0.0765(14) Uani 1 1 d . . . . .
H25 H 0.066043 0.366539 0.821633 0.092 Uiso 1 1 calc R U . . .
C26 C 0.4986(3) 0.2363(5) 0.7959(2) 0.0666(13) Uani 1 1 d . . . . .
C27 C 0.4825(3) 0.2087(5) 0.8517(2) 0.0748(14) Uani 1 1 d . . . . .
H27 H 0.433854 0.161386 0.856654 0.090 Uiso 1 1 calc R U . . .
C28 C 0.5414(4) 0.2544(5) 0.8970(2) 0.0839(16) Uani 1 1 d . . . . .
H28 H 0.532654 0.239125 0.934176 0.101 Uiso 1 1 calc R U . . .
C29 C 0.6158(4) 0.3245(5) 0.8900(2) 0.0709(14) Uani 1 1 d . . . . .
C30 C 0.6255(3) 0.3426(4) 0.8333(2) 0.0607(12) Uani 1 1 d . . . . .
C31 C 0.7038(3) 0.4085(4) 0.8241(2) 0.0641(13) Uani 1 1 d . . . . .
C32 C 0.7665(4) 0.4454(5) 0.8719(3) 0.0771(15) Uani 1 1 d . . . . .
C33 C 0.7524(4) 0.4262(6) 0.9289(3) 0.104(2) Uani 1 1 d . . . . .
H33 H 0.794225 0.454095 0.960476 0.125 Uiso 1 1 calc R U . . .
C34 C 0.6792(4) 0.3682(6) 0.9375(2) 0.0965(19) Uani 1 1 d . . . . .
H34 H 0.670301 0.356684 0.974890 0.116 Uiso 1 1 calc R U . . .
C35 C 0.8427(4) 0.5080(5) 0.8619(3) 0.102(2) Uani 1 1 d . . . . .
H35 H 0.885612 0.535346 0.892836 0.123 Uiso 1 1 calc R U . . .
C36 C 0.8527(3) 0.5277(5) 0.8077(3) 0.0987(19) Uani 1 1 d . . . . .
H36 H 0.903034 0.567235 0.800783 0.118 Uiso 1 1 calc R U . . .
C37 C 0.7860(3) 0.4878(5) 0.7609(2) 0.0729(14) Uani 1 1 d . . . . .
C39 C 0.7566(3) 0.4677(5) 0.6523(3) 0.0710(14) Uani 1 1 d . . . . .
C40 C 0.6969(3) 0.3686(5) 0.6435(2) 0.0728(14) Uani 1 1 d . . . . .
H40 H 0.679626 0.328262 0.674595 0.087 Uiso 1 1 calc R U . . .
C41 C 0.6630(3) 0.3298(5) 0.5882(3) 0.0897(16) Uani 1 1 d . . . . .
H41 H 0.622937 0.261353 0.582296 0.108 Uiso 1 1 calc R U . . .
C42 C 0.6854(4) 0.3874(6) 0.5409(2) 0.0979(18) Uani 1 1 d . . . . .
H42 H 0.660995 0.360201 0.503524 0.117 Uiso 1 1 calc R U . . .
C43 C 0.7455(4) 0.4867(7) 0.5511(3) 0.111(2) Uani 1 1 d . . . . .
H43 H 0.762455 0.527707 0.520008 0.134 Uiso 1 1 calc R U . . .
C44 C 0.7806(4) 0.5261(5) 0.6053(3) 0.1028(19) Uani 1 1 d . . . . .
H44 H 0.821364 0.593540 0.611147 0.123 Uiso 1 1 calc R U . . .
C45 C 0.4187(3) 0.2233(4) 0.6905(2) 0.0646(13) Uani 1 1 d . . . . .
C46 C 0.4692(3) 0.3047(5) 0.6648(2) 0.0742(14) Uani 1 1 d . . . . .
H46 H 0.519344 0.343073 0.686251 0.089 Uiso 1 1 calc R U . . .
C47 C 0.4439(3) 0.3283(5) 0.6062(2) 0.0871(16) Uani 1 1 d . . . . .
H47 H 0.477678 0.383382 0.588417 0.105 Uiso 1 1 calc R U . . .
C48 C 0.3704(4) 0.2731(5) 0.5737(2) 0.0872(16) Uani 1 1 d . . . . .
H48 H 0.354664 0.290457 0.534266 0.105 Uiso 1 1 calc R U . . .
C49 C 0.3204(3) 0.1922(5) 0.5995(3) 0.0957(17) Uani 1 1 d . . . . .
H49 H 0.270769 0.152944 0.577735 0.115 Uiso 1 1 calc R U . . .
C50 C 0.3437(3) 0.1695(5) 0.6574(3) 0.0857(16) Uani 1 1 d . . . . .
H50 H 0.308429 0.116695 0.675095 0.103 Uiso 1 1 calc R U . . .
N1 N 0.0440(2) 0.2894(3) 0.72653(16) 0.0614(10) Uani 1 1 d . . . . .
N2 N 0.1973(2) 0.4187(3) 0.72529(15) 0.0586(10) Uani 1 1 d . . . . .
N3 N 0.3309(2) 0.4989(3) 0.77383(19) 0.0765(12) Uani 1 1 d . . . . .
H3A H 0.375283 0.544546 0.769643 0.092 Uiso 1 1 calc R U . . .
N4 N 0.4364(2) 0.1911(4) 0.74989(19) 0.0816(12) Uani 1 1 d . . . . .
H4 H 0.402269 0.132452 0.759087 0.098 Uiso 1 1 calc R U . . .
N5 N 0.5670(2) 0.2997(3) 0.78576(15) 0.0611(10) Uani 1 1 d . . . . .
N6 N 0.7133(2) 0.4295(3) 0.76866(17) 0.0644(10) Uani 1 1 d . . . . .
N7 N -0.0472(2) 0.1825(4) 0.7777(2) 0.0891(13) Uani 1 1 d . . . . .
H7 H -0.080832 0.115126 0.774337 0.107 Uiso 1 1 calc R U . . .
N8 N 0.7985(2) 0.5131(4) 0.7061(2) 0.0896(14) Uani 1 1 d . . . . .
H8A H 0.840100 0.567273 0.704980 0.108 Uiso 1 1 calc R U . . .

loop_
_atom_site_aniso_label
_atom_site_aniso_U_11
_atom_site_aniso_U_22
_atom_site_aniso_U_33
_atom_site_aniso_U_23
_atom_site_aniso_U_13
_atom_site_aniso_U_12
C1 0.050(3) 0.066(3) 0.084(4) -0.006(3) 0.003(3) 0.002(3)
C2 0.058(3) 0.078(4) 0.120(5) -0.011(4) -0.004(4) 0.003(3)
C3 0.067(4) 0.082(4) 0.108(5) -0.022(4) -0.016(4) 0.008(3)
C4 0.071(4) 0.070(3) 0.061(4) -0.004(3) 0.002(3) 0.015(3)
C5 0.062(3) 0.051(3) 0.060(3) -0.004(3) 0.004(3) 0.013(2)
C6 0.068(3) 0.051(3) 0.050(3) -0.002(2) 0.010(3) 0.011(2)
C7 0.089(4) 0.064(3) 0.064(4) 0.004(3) 0.022(3) 0.015(3)
C8 0.127(5) 0.081(4) 0.054(4) 0.006(3) 0.020(4) 0.025(4)
C9 0.104(5) 0.095(5) 0.072(5) -0.006(4) -0.011(4) 0.036(4)
C10 0.115(5) 0.074(4) 0.076(4) 0.011(3) 0.049(4) 0.009(3)
C11 0.083(4) 0.065(3) 0.093(4) 0.004(3) 0.042(4) -0.001(3)
C12 0.062(3) 0.052(3) 0.074(4) -0.001(3) 0.017(3) 0.000(2)
C13 0.050(3) 0.053(3) 0.071(4) -0.003(3) 0.003(3) -0.002(2)
C14 0.060(3) 0.060(3) 0.076(4) 0.000(3) 0.003(3) -0.005(3)
C15 0.091(4) 0.078(4) 0.084(4) 0.004(3) 0.008(3) 0.008(3)
C16 0.123(5) 0.088(5) 0.068(4) 0.002(4) 0.011(4) 0.037(4)
C17 0.099(5) 0.082(5) 0.096(5) -0.017(4) -0.028(4) 0.009(3)
C18 0.074(4) 0.063(4) 0.103(5) -0.002(3) -0.008(3) -0.003(3)
C20 0.061(3) 0.075(4) 0.093(5) 0.019(3) 0.023(3) -0.006(3)
C21 0.101(5) 0.110(5) 0.128(6) 0.025(5) 0.047(5) -0.018(4)
C22 0.136(7) 0.141(7) 0.135(7) 0.048(6) 0.068(6) 0.008(5)
C23 0.120(6) 0.149(7) 0.080(5) 0.021(5) 0.032(4) 0.023(5)
C24 0.092(4) 0.112(5) 0.081(4) 0.006(4) 0.031(4) -0.006(3)
C25 0.069(3) 0.088(4) 0.077(4) 0.004(3) 0.026(3) -0.009(3)
C26 0.068(4) 0.065(3) 0.071(4) 0.003(3) 0.024(3) 0.007(3)
C27 0.079(4) 0.077(4) 0.080(4) 0.020(3) 0.044(3) 0.018(3)
C28 0.105(5) 0.086(4) 0.068(4) 0.011(3) 0.036(4) 0.031(4)
C29 0.093(4) 0.065(4) 0.056(4) 0.005(3) 0.018(3) 0.022(3)
C30 0.071(4) 0.053(3) 0.057(4) -0.002(3) 0.011(3) 0.013(3)
C31 0.073(4) 0.055(3) 0.061(4) -0.005(3) 0.004(3) 0.014(3)
C32 0.084(4) 0.063(4) 0.074(4) -0.005(3) -0.007(4) 0.011(3)
C33 0.117(6) 0.091(5) 0.086(5) -0.018(4) -0.021(4) 0.018(4)
C34 0.129(5) 0.102(5) 0.050(4) -0.010(3) -0.001(4) 0.030(4)
C35 0.084(5) 0.080(4) 0.121(6) -0.014(4) -0.029(4) -0.004(3)
C36 0.069(4) 0.081(4) 0.134(6) -0.004(4) -0.010(4) -0.008(3)
C37 0.061(4) 0.062(3) 0.091(4) -0.006(3) 0.004(3) -0.011(3)
C39 0.060(3) 0.057(3) 0.100(5) 0.004(3) 0.025(3) -0.005(3)
C40 0.069(3) 0.066(4) 0.088(4) 0.006(3) 0.027(3) -0.016(3)
C41 0.089(4) 0.088(4) 0.098(5) 0.001(4) 0.033(4) -0.024(3)
C42 0.097(4) 0.114(5) 0.087(5) 0.007(4) 0.029(4) -0.011(4)
C43 0.124(6) 0.113(6) 0.114(6) 0.016(5) 0.063(5) -0.011(4)
C44 0.108(5) 0.083(4) 0.134(6) 0.011(5) 0.066(5) -0.022(3)
C45 0.056(3) 0.064(3) 0.076(4) 0.005(3) 0.019(3) -0.005(3)
C46 0.058(3) 0.098(4) 0.068(4) 0.009(3) 0.015(3) -0.015(3)
C47 0.068(4) 0.117(5) 0.076(4) 0.010(4) 0.015(3) -0.016(3)
C48 0.090(4) 0.101(4) 0.069(4) 0.008(3) 0.013(3) -0.007(3)
C49 0.090(4) 0.093(5) 0.096(5) -0.023(4) 0.000(4) -0.018(3)
C50 0.077(4) 0.081(4) 0.099(5) -0.013(4) 0.017(3) -0.030(3)
N1 0.049(2) 0.061(3) 0.072(3) -0.005(2) 0.010(2) -0.0051(19)
N2 0.050(2) 0.060(3) 0.067(3) -0.001(2) 0.015(2) -0.0060(19)
N3 0.059(3) 0.075(3) 0.095(3) 0.003(3) 0.014(2) -0.022(2)
N4 0.067(3) 0.088(3) 0.092(4) 0.018(3) 0.023(3) -0.022(2)
N5 0.060(3) 0.057(3) 0.068(3) 0.001(2) 0.018(2) 0.002(2)
N6 0.054(3) 0.060(3) 0.078(3) -0.010(2) 0.013(2) -0.0043(19)
N7 0.075(3) 0.080(3) 0.112(4) 0.000(3) 0.020(3) -0.027(2)
N8 0.079(3) 0.085(3) 0.108(4) -0.005(3) 0.027(3) -0.038(2)

loop_
_atom_type_symbol
_atom_type_description
_atom_type_scat_dispersion_real
_atom_type_scat_dispersion_imag
_atom_type_scat_source
C C 0.0033 0.0016 'International Tables Vol C Tables 4.2.6.8 and 6.1.1.4'
H H 0.0000 0.0000 'International Tables Vol C Tables 4.2.6.8 and 6.1.1.4'
N N 0.0061 0.0033 'International Tables Vol C Tables 4.2.6.8 and 6.1.1.4'

loop_
_geom_angle_atom_site_label_1
_geom_angle_atom_site_label_2
_geom_angle_atom_site_label_3
_geom_angle
_geom_angle_site_symmetry_1
_geom_angle_site_symmetry_3
_geom_angle_publ_flag
N1 C1 N7 118.8(4) . . ?
N1 C1 C2 123.8(5) . . ?
N7 C1 C2 117.3(5) . . ?
C3 C2 C1 118.8(5) . . ?
C2 C3 C4 120.3(5) . . ?
C3 C4 C9 122.8(6) . . ?
C3 C4 C5 117.5(5) . . ?
C9 C4 C5 119.6(5) . . ?
N1 C5 C4 122.2(5) . . ?
N1 C5 C6 118.7(4) . . ?
C4 C5 C6 119.1(5) . . ?
N2 C6 C7 123.5(5) . . ?
N2 C6 C5 118.0(4) . . ?
C7 C6 C5 118.5(5) . . ?
C6 C7 C10 116.8(5) . . ?
C6 C7 C8 120.9(5) . . ?
C10 C7 C8 122.3(6) . . ?
C9 C8 C7 120.1(5) . . ?
C8 C9 C4 121.8(5) . . ?
C11 C10 C7 121.3(5) . . ?
C10 C11 C12 117.6(5) . . ?
N2 C12 N3 119.4(5) . . ?
N2 C12 C11 123.6(4) . . ?
N3 C12 C11 117.0(5) . . ?
C14 C13 C18 119.5(5) . . ?
C14 C13 N3 124.5(4) . . ?
C18 C13 N3 116.0(5) . . ?
C13 C14 C15 119.5(5) . . ?
C14 C15 C16 121.5(5) . . ?
C17 C16 C15 117.2(5) . . ?
C18 C17 C16 122.2(5) . . ?
C17 C18 C13 120.1(5) . . ?
C25 C20 N7 124.0(5) . . ?
C25 C20 C21 118.6(6) . . ?
N7 C20 C21 117.3(6) . . ?
C22 C21 C20 119.5(6) . . ?
C21 C22 C23 123.0(7) . . ?
C24 C23 C22 116.4(7) . . ?
C23 C24 C25 123.0(6) . . ?
C20 C25 C24 119.4(5) . . ?
N5 C26 N4 119.3(4) . . ?
N5 C26 C27 124.9(5) . . ?
N4 C26 C27 115.7(5) . . ?
C28 C27 C26 116.5(5) . . ?
C27 C28 C29 122.2(5) . . ?
C30 C29 C28 115.9(5) . . ?
C30 C29 C34 121.8(5) . . ?
C28 C29 C34 122.2(6) . . ?
N5 C30 C29 124.2(5) . . ?
N5 C30 C31 117.9(4) . . ?
C29 C30 C31 117.9(5) . . ?
N6 C31 C32 122.6(5) . . ?
N6 C31 C30 118.6(4) . . ?
C32 C31 C30 118.8(5) . . ?
C31 C32 C35 117.7(5) . . ?
C31 C32 C33 120.8(6) . . ?
C35 C32 C33 121.4(6) . . ?
C34 C33 C32 120.4(6) . . ?
C33 C34 C29 120.2(6) . . ?
C36 C35 C32 119.8(6) . . ?
C35 C36 C37 119.5(6) . . ?
N6 C37 N8 120.4(5) . . ?
N6 C37 C36 122.4(5) . . ?
N8 C37 C36 117.2(5) . . ?
C40 C39 C44 119.4(5) . . ?
C40 C39 N8 124.6(5) . . ?
C44 C39 N8 116.0(5) . . ?
C39 C40 C41 118.7(5) . . ?
C40 C41 C42 122.8(5) . . ?
C41 C42 C43 117.1(6) . . ?
C44 C43 C42 121.2(6) . . ?
C43 C44 C39 120.8(6) . . ?
C46 C45 C50 119.3(5) . . ?
C46 C45 N4 124.6(4) . . ?
C50 C45 N4 116.1(5) . . ?
C45 C46 C47 118.5(4) . . ?
C48 C47 C46 121.9(5) . . ?
C49 C48 C47 119.4(5) . . ?
C50 C49 C48 119.5(5) . . ?
C49 C50 C45 121.4(5) . . ?
C1 N1 C5 117.4(4) . . ?
C12 N2 C6 117.2(4) . . ?
C12 N3 C13 131.9(4) . . ?
C26 N4 C45 131.8(4) . . ?
C26 N5 C30 116.1(4) . . ?
C37 N6 C31 117.9(4) . . ?
C1 N7 C20 130.5(4) . . ?
C37 N8 C39 132.2(4) . . ?

loop_
_geom_bond_atom_site_label_1
_geom_bond_atom_site_label_2
_geom_bond_distance
_geom_bond_site_symmetry_2
_geom_bond_publ_flag
C1 N1 1.319(5) . ?
C1 N7 1.382(5) . ?
C1 C2 1.409(6) . ?
C2 C3 1.340(6) . ?
C3 C4 1.396(6) . ?
C4 C9 1.407(6) . ?
C4 C5 1.418(5) . ?
C5 N1 1.359(5) . ?
C5 C6 1.452(5) . ?
C6 N2 1.363(5) . ?
C6 C7 1.390(6) . ?
C7 C10 1.397(6) . ?
C7 C8 1.428(6) . ?
C8 C9 1.348(6) . ?
C10 C11 1.349(6) . ?
C11 C12 1.419(6) . ?
C12 N2 1.318(5) . ?
C12 N3 1.369(5) . ?
C13 C14 1.377(5) . ?
C13 C18 1.385(5) . ?
C13 N3 1.404(5) . ?
C14 C15 1.379(6) . ?
C15 C16 1.392(6) . ?
C16 C17 1.378(7) . ?
C17 C18 1.355(6) . ?
C20 C25 1.375(6) . ?
C20 N7 1.389(6) . ?
C20 C21 1.390(7) . ?
C21 C22 1.361(7) . ?
C22 C23 1.371(8) . ?
C23 C24 1.360(6) . ?
C24 C25 1.375(6) . ?
C26 N5 1.316(5) . ?
C26 N4 1.382(5) . ?
C26 C27 1.421(6) . ?
C27 C28 1.346(6) . ?
C28 C29 1.406(6) . ?
C29 C30 1.391(6) . ?
C29 C34 1.410(6) . ?
C30 N5 1.369(5) . ?
C30 C31 1.454(6) . ?
C31 N6 1.366(5) . ?
C31 C32 1.390(6) . ?
C32 C35 1.416(7) . ?
C32 C33 1.423(7) . ?
C33 C34 1.343(7) . ?
C35 C36 1.337(6) . ?
C36 C37 1.417(6) . ?
C37 N6 1.330(5) . ?
C37 N8 1.373(5) . ?
C39 C40 1.364(6) . ?
C39 C44 1.378(6) . ?
C39 N8 1.387(5) . ?
C40 C41 1.366(6) . ?
C41 C42 1.371(6) . ?
C42 C43 1.371(7) . ?
C43 C44 1.349(7) . ?
C45 C46 1.372(5) . ?
C45 C50 1.386(6) . ?
C45 N4 1.413(5) . ?
C46 C47 1.380(5) . ?
C47 C48 1.368(6) . ?
C48 C49 1.366(6) . ?
C49 C50 1.362(6) . ?

loop_
_geom_hbond_atom_site_label_D
_geom_hbond_atom_site_label_H
_geom_hbond_atom_site_label_A
_geom_hbond_distance_DH
_geom_hbond_distance_HA
_geom_hbond_distance_DA
_geom_hbond_angle_DHA
_geom_hbond_site_symmetry_A
_geom_hbond_publ_flag
C14 H14 N2 0.93 2.36 2.935(6) 119.7 . yes
C25 H25 N1 0.93 2.34 2.941(6) 122.0 . yes
C40 H40 N6 0.93 2.41 2.983(7) 119.7 . yes
C46 H46 N5 0.93 2.36 2.956(6) 121.7 . yes
C14 H14 N2 0.93 2.36 2.935(6) 119.7 . yes
C25 H25 N1 0.93 2.34 2.941(6) 122.0 . yes
C40 H40 N6 0.93 2.41 2.983(7) 119.7 . yes
C46 H46 N5 0.93 2.36 2.956(6) 121.7 . yes

loop_
_geom_torsion_atom_site_label_1
_geom_torsion_atom_site_label_2
_geom_torsion_atom_site_label_3
_geom_torsion_atom_site_label_4
_geom_torsion
_geom_torsion_site_symmetry_1
_geom_torsion_site_symmetry_2
_geom_torsion_site_symmetry_3
_geom_torsion_site_symmetry_4
_geom_torsion_publ_flag
N1 C1 C2 C3 -1.6(8) . . . . ?
N7 C1 C2 C3 179.7(5) . . . . ?
C1 C2 C3 C4 1.0(8) . . . . ?
C2 C3 C4 C9 177.4(5) . . . . ?
C2 C3 C4 C5 0.2(7) . . . . ?
C3 C4 C5 N1 -0.9(6) . . . . ?
C9 C4 C5 N1 -178.2(4) . . . . ?
C3 C4 C5 C6 179.0(4) . . . . ?
C9 C4 C5 C6 1.7(6) . . . . ?
N1 C5 C6 N2 -3.2(6) . . . . ?
C4 C5 C6 N2 176.9(4) . . . . ?
N1 C5 C6 C7 177.5(4) . . . . ?
C4 C5 C6 C7 -2.4(6) . . . . ?
N2 C6 C7 C10 1.1(6) . . . . ?
C5 C6 C7 C10 -179.7(4) . . . . ?
N2 C6 C7 C8 -178.2(4) . . . . ?
C5 C6 C7 C8 1.0(6) . . . . ?
C6 C7 C8 C9 1.2(7) . . . . ?
C10 C7 C8 C9 -178.1(5) . . . . ?
C7 C8 C9 C4 -1.9(8) . . . . ?
C3 C4 C9 C8 -176.7(5) . . . . ?
C5 C4 C9 C8 0.5(7) . . . . ?
C6 C7 C10 C11 -0.7(7) . . . . ?
C8 C7 C10 C11 178.6(4) . . . . ?
C7 C10 C11 C12 0.5(7) . . . . ?
C10 C11 C12 N2 -0.5(7) . . . . ?
C10 C11 C12 N3 -180.0(4) . . . . ?
C18 C13 C14 C15 0.9(7) . . . . ?
N3 C13 C14 C15 -179.2(4) . . . . ?
C13 C14 C15 C16 -0.2(7) . . . . ?
C14 C15 C16 C17 -1.0(8) . . . . ?
C15 C16 C17 C18 1.5(8) . . . . ?
C16 C17 C18 C13 -0.8(8) . . . . ?
C14 C13 C18 C17 -0.5(7) . . . . ?
N3 C13 C18 C17 179.6(4) . . . . ?
C25 C20 C21 C22 1.8(9) . . . . ?
N7 C20 C21 C22 -175.0(5) . . . . ?
C20 C21 C22 C23 0.3(11) . . . . ?
C21 C22 C23 C24 -1.6(11) . . . . ?
C22 C23 C24 C25 1.0(9) . . . . ?
N7 C20 C25 C24 174.2(5) . . . . ?
C21 C20 C25 C24 -2.4(7) . . . . ?
C23 C24 C25 C20 1.0(8) . . . . ?
N5 C26 C27 C28 1.8(7) . . . . ?
N4 C26 C27 C28 -178.7(4) . . . . ?
C26 C27 C28 C29 -0.8(7) . . . . ?
C27 C28 C29 C30 -0.7(7) . . . . ?
C27 C28 C29 C34 -177.5(5) . . . . ?
C28 C29 C30 N5 1.6(6) . . . . ?
C34 C29 C30 N5 178.5(4) . . . . ?
C28 C29 C30 C31 -176.8(4) . . . . ?
C34 C29 C30 C31 0.0(6) . . . . ?
N5 C30 C31 N6 2.8(6) . . . . ?
C29 C30 C31 N6 -178.6(4) . . . . ?
N5 C30 C31 C32 -176.0(4) . . . . ?
C29 C30 C31 C32 2.6(6) . . . . ?
N6 C31 C32 C35 0.5(7) . . . . ?
C30 C31 C32 C35 179.2(4) . . . . ?
N6 C31 C32 C33 177.6(4) . . . . ?
C30 C31 C32 C33 -3.6(7) . . . . ?
C31 C32 C33 C34 2.1(8) . . . . ?
C35 C32 C33 C34 179.1(5) . . . . ?
C32 C33 C34 C29 0.6(9) . . . . ?
C30 C29 C34 C33 -1.6(8) . . . . ?
C28 C29 C34 C33 175.0(5) . . . . ?
C31 C32 C35 C36 -1.0(8) . . . . ?
C33 C32 C35 C36 -178.1(5) . . . . ?
C32 C35 C36 C37 1.2(9) . . . . ?
C35 C36 C37 N6 -0.8(8) . . . . ?
C35 C36 C37 N8 178.5(5) . . . . ?
C44 C39 C40 C41 0.4(7) . . . . ?
N8 C39 C40 C41 -177.4(4) . . . . ?
C39 C40 C41 C42 -0.9(8) . . . . ?
C40 C41 C42 C43 0.9(8) . . . . ?
C41 C42 C43 C44 -0.3(9) . . . . ?
C42 C43 C44 C39 -0.2(10) . . . . ?
C40 C39 C44 C43 0.2(8) . . . . ?
N8 C39 C44 C43 178.2(5) . . . . ?
C50 C45 C46 C47 -1.0(7) . . . . ?
N4 C45 C46 C47 -179.6(4) . . . . ?
C45 C46 C47 C48 0.0(8) . . . . ?
C46 C47 C48 C49 0.0(8) . . . . ?
C47 C48 C49 C50 1.0(8) . . . . ?
C48 C49 C50 C45 -2.1(8) . . . . ?
C46 C45 C50 C49 2.1(8) . . . . ?
N4 C45 C50 C49 -179.2(4) . . . . ?
N7 C1 N1 C5 179.6(4) . . . . ?
C2 C1 N1 C5 0.9(6) . . . . ?
C4 C5 N1 C1 0.3(6) . . . . ?
C6 C5 N1 C1 -179.6(4) . . . . ?
N3 C12 N2 C6 -179.7(4) . . . . ?
C11 C12 N2 C6 0.8(6) . . . . ?
C7 C6 N2 C12 -1.1(6) . . . . ?
C5 C6 N2 C12 179.7(4) . . . . ?
N2 C12 N3 C13 5.9(7) . . . . ?
C11 C12 N3 C13 -174.7(4) . . . . ?
C14 C13 N3 C12 10.9(7) . . . . ?
C18 C13 N3 C12 -169.2(4) . . . . ?
N5 C26 N4 C45 -17.0(7) . . . . ?
C27 C26 N4 C45 163.4(4) . . . . ?
C46 C45 N4 C26 6.3(8) . . . . ?
C50 C45 N4 C26 -172.3(4) . . . . ?
N4 C26 N5 C30 179.5(4) . . . . ?
C27 C26 N5 C30 -1.0(6) . . . . ?
C29 C30 N5 C26 -0.8(6) . . . . ?
C31 C30 N5 C26 177.6(4) . . . . ?
N8 C37 N6 C31 -179.1(4) . . . . ?
C36 C37 N6 C31 0.2(7) . . . . ?
C32 C31 N6 C37 -0.1(6) . . . . ?
C30 C31 N6 C37 -178.9(4) . . . . ?
N1 C1 N7 C20 29.2(7) . . . . ?
C2 C1 N7 C20 -152.1(5) . . . . ?
C25 C20 N7 C1 -3.8(8) . . . . ?
C21 C20 N7 C1 172.8(5) . . . . ?
N6 C37 N8 C39 -14.6(8) . . . . ?
C36 C37 N8 C39 166.1(5) . . . . ?
C40 C39 N8 C37 -9.2(8) . . . . ?
C44 C39 N8 C37 172.9(5) . . . . ?
